data_4066714
loop_
_publ_author_name
'Objartel, Ina'
'Pott, Nils A.'
'John, Michael'
'Stalke, Dietmar'

_publ_contact_author 'Prof. Dr. D. Stalke'
_publ_section_title
;
 Coordination Site SelectiveJanus HeadLigands&#x2020;
;
_journal_issue 21
_journal_name_full Organometallics
_journal_page_first 5670
_journal_paper_doi 10.1021/om1005885
_journal_volume 29
_journal_year 2010
_chemical_formula_sum 'C60 H90 Li4 N4 O6 P2'
_chemical_formula_weight 1053.06
_chemical_name_systematic
; 
 ? 
;
_space_group_IT_number 2
_symmetry_cell_setting triclinic
_symmetry_space_group_name_Hall '-P 1'
_symmetry_space_group_name_H-M 'P -1'
_atom_sites_solution_hydrogens geom
_atom_sites_solution_primary direct
_atom_sites_solution_secondary difmap
_audit_creation_method SHELXL-97
_cell_angle_alpha 75.036(3)
_cell_angle_beta 81.385(3)
_cell_angle_gamma 71.331(3)
_cell_formula_units_Z 1
_cell_length_a 10.0715(10)
_cell_length_b 12.2596(12)
_cell_length_c 13.7979(13)
_cell_measurement_reflns_used 5716
_cell_measurement_temperature 99(2)
_cell_measurement_theta_max 25.1515
_cell_measurement_theta_min 2.3555
_cell_volume 1555.1(3)
_computing_cell_refinement 'SAINT V7.60A'
_computing_data_collection 'APEX2 v2009.11-0'
_computing_data_reduction 'SAINT V7.60A'
_computing_molecular_graphics 'XSHELL vers. 4.01'
_computing_publication_material 'XSHELL vers. 4.01'
_computing_structure_refinement 'SHELXL in SHELXTL Version 2008/4'
_computing_structure_solution 'SHELXS in SHELXTL Version 2008/4'
_diffrn_ambient_temperature 99(2)
_diffrn_measured_fraction_theta_full 0.997
_diffrn_measured_fraction_theta_max 0.997
_diffrn_measurement_device_type 'Bruker Smart Apex II with D8-Goniometer'
_diffrn_measurement_method 'omega scans'
_diffrn_radiation_monochromator 'INCOATEC quazar mirror optics'
_diffrn_radiation_source 'INCOATEC Mo micro source'
_diffrn_radiation_type MoK\a
_diffrn_radiation_wavelength 0.71073
_diffrn_reflns_av_R_equivalents 0.0761
_diffrn_reflns_av_sigmaI/netI 0.0386
_diffrn_reflns_limit_h_max 12
_diffrn_reflns_limit_h_min -11
_diffrn_reflns_limit_k_max 14
_diffrn_reflns_limit_k_min -14
_diffrn_reflns_limit_l_max 16
_diffrn_reflns_limit_l_min 0
_diffrn_reflns_number 38224
_diffrn_reflns_theta_full 25.41
_diffrn_reflns_theta_max 25.41
_diffrn_reflns_theta_min 1.53
_exptl_absorpt_coefficient_mu 0.119
_exptl_absorpt_correction_T_max 0.7452
_exptl_absorpt_correction_T_min 0.6459
_exptl_absorpt_correction_type empirical
_exptl_absorpt_process_details SADABS-2008/2
_exptl_crystal_colour yellow
_exptl_crystal_density_diffrn 1.124
_exptl_crystal_density_method 'not measured'
_exptl_crystal_description plate
_exptl_crystal_F_000 568
_exptl_crystal_size_max 0.15
_exptl_crystal_size_mid 0.15
_exptl_crystal_size_min 0.05
_refine_diff_density_max 0.599
_refine_diff_density_min -0.430
_refine_diff_density_rms 0.055
_refine_ls_extinction_method none
_refine_ls_goodness_of_fit_ref 1.056
_refine_ls_hydrogen_treatment mixed
_refine_ls_matrix_type full
_refine_ls_number_parameters 355
_refine_ls_number_reflns 5706
_refine_ls_number_restraints 3
_refine_ls_restrained_S_all 1.056
_refine_ls_R_factor_all 0.0712
_refine_ls_R_factor_gt 0.0515
_refine_ls_shift/su_max 0.000
_refine_ls_shift/su_mean 0.000
_refine_ls_structure_factor_coef Fsqd
_refine_ls_weighting_details 'calc w=1/[\s^2^(Fo^2^)+(0.0705P)^2^+1.0806P] where P=(Fo^2^+2Fc^2^)/3'
_refine_ls_weighting_scheme calc
_refine_ls_wR_factor_gt 0.1335
_refine_ls_wR_factor_ref 0.1474
_reflns_number_gt 4454
_reflns_number_total 5706
_reflns_threshold_expression >2sigma(I)
_cod_data_source_file om1005885_si_002.cif
_cod_data_source_block p-1
_cod_depositor_comments
;
The following automatic conversions were performed:

'_symmetry_cell_setting' value 'Triclinic' changed to 'triclinic'
according to /home/saulius/struct/CIF-dictionaries/cif_core.dic
dictionary named 'cif_core.dic' version 2.4.1 from 2010-06-29.

Automatic conversion script
Id: cif_fix_values 1715 2011-07-08 13:25:40Z adriana 
;
_cod_original_sg_symbol_H-M P-1
_cod_database_code 4066714

loop_
_symmetry_equiv_pos_as_xyz
'x, y, z'
'-x, -y, -z'

loop_
_atom_site_label
_atom_site_type_symbol
_atom_site_fract_x
_atom_site_fract_y
_atom_site_fract_z
_atom_site_U_iso_or_equiv
_atom_site_adp_type
_atom_site_occupancy
_atom_site_symmetry_multiplicity
_atom_site_calc_flag
_atom_site_refinement_flags
Li1 Li 0.6932(4) 0.3294(4) 0.2100(3) 0.0299(8) Uani 1 1 d .
Li2 Li 0.5612(4) 0.0222(4) 0.3582(3) 0.0306(8) Uani 1 1 d .
P1 P 0.49517(6) 0.26585(5) 0.32462(4) 0.02402(16) Uani 1 1 d .
N1 N 0.6478(2) 0.24485(17) 0.11702(14) 0.0278(4) Uani 1 1 d .
N2 N 0.5576(2) 0.08882(17) 0.61497(13) 0.0276(4) Uani 1 1 d .
O1 O 0.89707(17) 0.27125(15) 0.21578(13) 0.0342(4) Uani 1 1 d .
O2 O 0.64398(18) 0.50377(14) 0.17178(12) 0.0330(4) Uani 1 1 d .
O3 O 0.75067(17) -0.06238(15) 0.31222(12) 0.0344(4) Uani 1 1 d .
C1 C 0.4648(2) 0.1931(2) 0.23743(17) 0.0263(5) Uani 1 1 d D
H1 H 0.3828(17) 0.168(2) 0.2498(18) 0.032 Uiso 1 1 d D
C2 C 0.5401(2) 0.19331(19) 0.14347(16) 0.0261(5) Uani 1 1 d .
C3 C 0.5098(3) 0.1391(2) 0.07140(17) 0.0296(5) Uani 1 1 d .
H3 H 0.4346 0.1050 0.0870 0.035 Uiso 1 1 calc R
C4 C 0.5866(3) 0.1358(2) -0.01828(18) 0.0356(6) Uani 1 1 d .
H4 H 0.5650 0.0996 -0.0646 0.043 Uiso 1 1 calc R
C5 C 0.6974(3) 0.1860(2) -0.04218(18) 0.0372(6) Uani 1 1 d .
H5 H 0.7538 0.1836 -0.1037 0.045 Uiso 1 1 calc R
C6 C 0.7209(3) 0.2389(2) 0.02759(17) 0.0331(5) Uani 1 1 d .
H6 H 0.7951 0.2743 0.0112 0.040 Uiso 1 1 calc R
C7 C 0.4925(2) 0.1685(2) 0.44491(16) 0.0249(5) Uani 1 1 d D
H7 H 0.4170(18) 0.135(2) 0.4676(18) 0.030 Uiso 1 1 d D
C8 C 0.5727(2) 0.16260(19) 0.52265(16) 0.0249(5) Uani 1 1 d .
C9 C 0.6720(2) 0.2276(2) 0.50973(17) 0.0276(5) Uani 1 1 d .
H9 H 0.6849 0.2782 0.4464 0.033 Uiso 1 1 calc R
C10 C 0.7483(2) 0.2183(2) 0.58662(18) 0.0317(5) Uani 1 1 d .
H10 H 0.8136 0.2622 0.5767 0.038 Uiso 1 1 calc R
C11 C 0.7305(3) 0.1440(2) 0.68016(18) 0.0329(5) Uani 1 1 d .
H11 H 0.7821 0.1364 0.7350 0.040 Uiso 1 1 calc R
C12 C 0.6358(3) 0.0830(2) 0.68911(17) 0.0326(5) Uani 1 1 d .
H12 H 0.6235 0.0322 0.7525 0.039 Uiso 1 1 calc R
C13 C 0.3341(2) 0.3907(2) 0.32630(17) 0.0270(5) Uani 1 1 d .
C14 C 0.2770(3) 0.4589(2) 0.23526(19) 0.0347(6) Uani 1 1 d .
H14 H 0.3210 0.4394 0.1736 0.042 Uiso 1 1 calc R
C15 C 0.1573(3) 0.5542(2) 0.2345(2) 0.0445(7) Uani 1 1 d .
H15 H 0.1188 0.5989 0.1726 0.053 Uiso 1 1 calc R
C16 C 0.0936(3) 0.5845(2) 0.3236(2) 0.0492(7) Uani 1 1 d .
H16 H 0.0111 0.6496 0.3231 0.059 Uiso 1 1 calc R
C17 C 0.1509(3) 0.5194(2) 0.4138(2) 0.0435(7) Uani 1 1 d .
H17 H 0.1081 0.5408 0.4751 0.052 Uiso 1 1 calc R
C18 C 0.2695(3) 0.4238(2) 0.41488(19) 0.0329(5) Uani 1 1 d .
H18 H 0.3077 0.3800 0.4771 0.040 Uiso 1 1 calc R
C19 C 0.9736(3) 0.1522(2) 0.2100(2) 0.0369(6) Uani 1 1 d .
H19A H 0.9067 0.1107 0.2037 0.044 Uiso 1 1 calc R
H19B H 1.0199 0.1110 0.2733 0.044 Uiso 1 1 calc R
C20 C 1.0832(3) 0.1441(3) 0.1230(2) 0.0519(7) Uani 1 1 d .
H20A H 1.0406 0.1933 0.0609 0.078 Uiso 1 1 calc R
H20B H 1.1214 0.0618 0.1167 0.078 Uiso 1 1 calc R
H20C H 1.1591 0.1720 0.1348 0.078 Uiso 1 1 calc R
C21 C 0.9775(3) 0.3359(3) 0.2432(2) 0.0388(6) Uani 1 1 d .
H21A H 0.9214 0.4200 0.2340 0.047 Uiso 1 1 calc R
H21B H 1.0636 0.3315 0.1973 0.047 Uiso 1 1 calc R
C22 C 1.0182(4) 0.2903(3) 0.3493(2) 0.0581(9) Uani 1 1 d .
H22A H 0.9346 0.2854 0.3947 0.087 Uiso 1 1 calc R
H22B H 1.0603 0.3440 0.3666 0.087 Uiso 1 1 calc R
H22C H 1.0865 0.2116 0.3561 0.087 Uiso 1 1 calc R
C23 C 0.7694(4) 0.5947(3) 0.0249(2) 0.0582(8) Uani 1 1 d .
H23A H 0.7684 0.6546 0.0604 0.087 Uiso 1 1 calc R
H23B H 0.7639 0.6300 -0.0473 0.087 Uiso 1 1 calc R
H23C H 0.8565 0.5295 0.0360 0.087 Uiso 1 1 calc R
C24 C 0.6454(3) 0.5484(2) 0.06415(18) 0.0379(6) Uani 1 1 d .
H24A H 0.5574 0.6127 0.0472 0.045 Uiso 1 1 calc R
H24B H 0.6497 0.4844 0.0312 0.045 Uiso 1 1 calc R
C25 C 0.5697(3) 0.5944(2) 0.22530(19) 0.0384(6) Uani 1 1 d .
H25A H 0.4673 0.6127 0.2211 0.046 Uiso 1 1 calc R
H25B H 0.5968 0.6672 0.1940 0.046 Uiso 1 1 calc R
C26 C 0.6030(3) 0.5547(3) 0.33340(19) 0.0438(7) Uani 1 1 d .
H26A H 0.5744 0.4835 0.3647 0.066 Uiso 1 1 calc R
H26B H 0.5522 0.6175 0.3688 0.066 Uiso 1 1 calc R
H26C H 0.7043 0.5371 0.3375 0.066 Uiso 1 1 calc R
C27 C 0.7474(3) -0.1292(3) 0.2411(2) 0.0421(6) Uani 1 1 d .
H27A H 0.6519 -0.1020 0.2170 0.050 Uiso 1 1 calc R
H27B H 0.7665 -0.2136 0.2757 0.050 Uiso 1 1 calc R
C28 C 0.8514(3) -0.1181(3) 0.1527(2) 0.0531(8) Uani 1 1 d .
H28A H 0.8372 -0.0344 0.1205 0.080 Uiso 1 1 calc R
H28B H 0.8384 -0.1593 0.1043 0.080 Uiso 1 1 calc R
H28C H 0.9468 -0.1532 0.1751 0.080 Uiso 1 1 calc R
C29 C 0.8688(3) -0.1154(2) 0.3724(2) 0.0358(6) Uani 1 1 d .
H29A H 0.9572 -0.1235 0.3286 0.043 Uiso 1 1 calc R
H29B H 0.8670 -0.1951 0.4111 0.043 Uiso 1 1 calc R
C30 C 0.8619(3) -0.0384(2) 0.44289(19) 0.0373(6) Uani 1 1 d .
H30A H 0.8515 0.0428 0.4046 0.056 Uiso 1 1 calc R
H30B H 0.9484 -0.0679 0.4780 0.056 Uiso 1 1 calc R
H30C H 0.7811 -0.0399 0.4921 0.056 Uiso 1 1 calc R

loop_
_atom_site_aniso_label
_atom_site_aniso_U_11
_atom_site_aniso_U_22
_atom_site_aniso_U_33
_atom_site_aniso_U_23
_atom_site_aniso_U_13
_atom_site_aniso_U_12
Li1 0.029(2) 0.039(2) 0.0247(19) -0.0080(16) -0.0068(16) -0.0117(17)
Li2 0.032(2) 0.037(2) 0.028(2) -0.0090(17) -0.0034(16) -0.0158(17)
P1 0.0257(3) 0.0310(3) 0.0182(3) -0.0055(2) -0.0054(2) -0.0105(2)
N1 0.0297(10) 0.0357(11) 0.0207(9) -0.0068(8) -0.0045(8) -0.0118(8)
N2 0.0329(10) 0.0359(11) 0.0188(9) -0.0065(8) -0.0064(8) -0.0143(9)
O1 0.0292(9) 0.0430(10) 0.0366(10) -0.0118(8) -0.0088(7) -0.0142(8)
O2 0.0411(10) 0.0344(9) 0.0248(8) -0.0054(7) -0.0059(7) -0.0125(8)
O3 0.0296(9) 0.0433(10) 0.0320(9) -0.0151(8) -0.0108(7) -0.0038(7)
C1 0.0255(11) 0.0337(12) 0.0233(11) -0.0058(9) -0.0073(9) -0.0117(10)
C2 0.0290(12) 0.0267(11) 0.0224(11) -0.0040(9) -0.0094(9) -0.0058(9)
C3 0.0368(13) 0.0295(12) 0.0254(12) -0.0060(9) -0.0102(10) -0.0104(10)
C4 0.0477(15) 0.0379(14) 0.0250(12) -0.0124(10) -0.0108(11) -0.0098(12)
C5 0.0440(15) 0.0466(15) 0.0226(12) -0.0132(11) 0.0007(11) -0.0125(12)
C6 0.0348(13) 0.0418(14) 0.0246(12) -0.0083(10) -0.0026(10) -0.0131(11)
C7 0.0256(11) 0.0339(12) 0.0198(11) -0.0053(9) -0.0051(9) -0.0140(10)
C8 0.0259(11) 0.0308(12) 0.0218(11) -0.0098(9) -0.0019(9) -0.0105(9)
C9 0.0307(12) 0.0350(13) 0.0208(11) -0.0041(9) -0.0068(9) -0.0140(10)
C10 0.0314(13) 0.0411(14) 0.0309(13) -0.0120(11) -0.0061(10) -0.0171(11)
C11 0.0352(13) 0.0468(14) 0.0241(12) -0.0104(10) -0.0106(10) -0.0164(11)
C12 0.0391(14) 0.0422(14) 0.0202(11) -0.0053(10) -0.0077(10) -0.0160(11)
C13 0.0266(11) 0.0320(12) 0.0270(12) -0.0067(9) -0.0048(9) -0.0138(9)
C14 0.0350(13) 0.0370(13) 0.0330(13) -0.0052(11) -0.0087(11) -0.0112(11)
C15 0.0439(15) 0.0370(14) 0.0509(17) -0.0063(12) -0.0172(13) -0.0062(12)
C16 0.0385(15) 0.0373(15) 0.072(2) -0.0208(14) -0.0115(14) -0.0011(12)
C17 0.0405(15) 0.0465(16) 0.0518(17) -0.0272(13) 0.0001(13) -0.0127(12)
C18 0.0331(13) 0.0407(14) 0.0322(13) -0.0139(11) -0.0046(10) -0.0151(11)
C19 0.0319(13) 0.0408(14) 0.0389(14) -0.0055(11) -0.0095(11) -0.0114(11)
C20 0.0480(17) 0.0544(18) 0.0449(17) -0.0097(14) -0.0035(13) -0.0049(14)
C21 0.0360(14) 0.0525(16) 0.0383(14) -0.0132(12) -0.0050(11) -0.0236(12)
C22 0.064(2) 0.093(3) 0.0353(16) -0.0096(15) -0.0102(14) -0.0492(19)
C23 0.066(2) 0.079(2) 0.0345(16) -0.0026(15) -0.0034(14) -0.0366(18)
C24 0.0523(16) 0.0400(14) 0.0241(12) -0.0044(10) -0.0056(11) -0.0182(12)
C25 0.0438(15) 0.0381(14) 0.0348(14) -0.0108(11) -0.0086(11) -0.0095(12)
C26 0.0521(17) 0.0495(16) 0.0315(14) -0.0148(12) -0.0075(12) -0.0108(13)
C27 0.0363(14) 0.0558(17) 0.0394(15) -0.0236(13) -0.0087(12) -0.0078(12)
C28 0.0574(19) 0.0625(19) 0.0382(16) -0.0190(14) -0.0048(14) -0.0095(15)
C29 0.0290(12) 0.0414(14) 0.0384(14) -0.0125(11) -0.0109(11) -0.0055(11)
C30 0.0338(13) 0.0465(15) 0.0362(14) -0.0129(12) -0.0084(11) -0.0124(11)

loop_
_atom_type_symbol
_atom_type_description
_atom_type_scat_dispersion_real
_atom_type_scat_dispersion_imag
_atom_type_scat_source
C C 0.0033 0.0016 'International Tables Vol C Tables 4.2.6.8 and 6.1.1.4'
H H 0.0000 0.0000 'International Tables Vol C Tables 4.2.6.8 and 6.1.1.4'
Li Li -0.0003 0.0001 'International Tables Vol C Tables 4.2.6.8 and 6.1.1.4'
N N 0.0061 0.0033 'International Tables Vol C Tables 4.2.6.8 and 6.1.1.4'
O O 0.0106 0.0060 'International Tables Vol C Tables 4.2.6.8 and 6.1.1.4'
P P 0.1023 0.0942 'International Tables Vol C Tables 4.2.6.8 and 6.1.1.4'

loop_
_geom_angle_atom_site_label_1
_geom_angle_atom_site_label_2
_geom_angle_atom_site_label_3
_geom_angle
_geom_angle_site_symmetry_1
_geom_angle_site_symmetry_3
O1 Li1 O2 106.4(2) . .
O1 Li1 N1 105.61(19) . .
O2 Li1 N1 118.3(2) . .
O1 Li1 P1 131.76(19) . .
O2 Li1 P1 110.11(17) . .
N1 Li1 P1 83.59(14) . .
O3 Li2 N2 107.7(2) . 2_656
O3 Li2 C7 129.2(2) . .
N2 Li2 C7 116.59(19) 2_656 .
O3 Li2 C1 111.05(19) . .
N2 Li2 C1 110.50(19) 2_656 .
C7 Li2 C1 76.03(15) . .
O3 Li2 P1 116.97(17) . .
N2 Li2 P1 132.81(19) 2_656 .
C7 Li2 P1 39.74(9) . .
C1 Li2 P1 39.67(8) . .
O3 Li2 H7 148.6(5) . .
N2 Li2 H7 92.9(3) 2_656 .
C7 Li2 H7 23.7(3) . .
C1 Li2 H7 82.0(6) . .
P1 Li2 H7 55.4(5) . .
C7 P1 C1 106.15(11) . .
C7 P1 C13 105.82(11) . .
C1 P1 C13 103.64(10) . .
C7 P1 Li1 132.32(11) . .
C1 P1 Li1 92.70(12) . .
C13 P1 Li1 111.69(12) . .
C7 P1 Li2 55.01(11) . .
C1 P1 Li2 57.05(11) . .
C13 P1 Li2 136.58(11) . .
Li1 P1 Li2 107.98(12) . .
C6 N1 C2 118.7(2) . .
C6 N1 Li1 120.6(2) . .
C2 N1 Li1 120.74(18) . .
C12 N2 C8 118.4(2) . .
C12 N2 Li2 118.07(19) . 2_656
C8 N2 Li2 123.30(18) . 2_656
C19 O1 C21 114.89(19) . .
C19 O1 Li1 121.25(18) . .
C21 O1 Li1 123.02(19) . .
C25 O2 C24 112.05(18) . .
C25 O2 Li1 132.72(18) . .
C24 O2 Li1 112.34(18) . .
C29 O3 C27 113.30(18) . .
C29 O3 Li2 125.71(18) . .
C27 O3 Li2 111.60(18) . .
C2 C1 P1 122.17(17) . .
C2 C1 Li2 112.11(18) . .
P1 C1 Li2 83.28(13) . .
C2 C1 H1 118.7(15) . .
P1 C1 H1 117.8(15) . .
Li2 C1 H1 85.3(15) . .
N1 C2 C1 120.7(2) . .
N1 C2 C3 117.6(2) . .
C1 C2 C3 121.7(2) . .
C4 C3 C2 121.5(2) . .
C4 C3 H3 119.3 . .
C2 C3 H3 119.3 . .
C3 C4 C5 119.8(2) . .
C3 C4 H4 120.1 . .
C5 C4 H4 120.1 . .
C6 C5 C4 116.9(2) . .
C6 C5 H5 121.5 . .
C4 C5 H5 121.5 . .
N1 C6 C5 125.5(2) . .
N1 C6 H6 117.2 . .
C5 C6 H6 117.2 . .
C8 C7 P1 123.16(17) . .
C8 C7 Li2 119.50(19) . .
P1 C7 Li2 85.25(13) . .
C8 C7 H7 113.7(15) . .
P1 C7 H7 120.5(15) . .
Li2 C7 H7 81.3(15) . .
N2 C8 C7 118.7(2) . .
N2 C8 C9 118.09(19) . .
C7 C8 C9 123.2(2) . .
C10 C9 C8 121.2(2) . .
C10 C9 H9 119.4 . .
C8 C9 H9 119.4 . .
C9 C10 C11 119.9(2) . .
C9 C10 H10 120.0 . .
C11 C10 H10 120.0 . .
C12 C11 C10 117.1(2) . .
C12 C11 H11 121.5 . .
C10 C11 H11 121.5 . .
N2 C12 C11 125.3(2) . .
N2 C12 H12 117.3 . .
C11 C12 H12 117.3 . .
C18 C13 C14 118.1(2) . .
C18 C13 P1 122.15(18) . .
C14 C13 P1 119.64(18) . .
C15 C14 C13 120.7(2) . .
C15 C14 H14 119.7 . .
C13 C14 H14 119.7 . .
C16 C15 C14 120.2(3) . .
C16 C15 H15 119.9 . .
C14 C15 H15 119.9 . .
C15 C16 C17 119.7(2) . .
C15 C16 H16 120.2 . .
C17 C16 H16 120.2 . .
C18 C17 C16 120.3(3) . .
C18 C17 H17 119.9 . .
C16 C17 H17 119.9 . .
C17 C18 C13 121.0(2) . .
C17 C18 H18 119.5 . .
C13 C18 H18 119.5 . .
O1 C19 C20 113.3(2) . .
O1 C19 H19A 108.9 . .
C20 C19 H19A 108.9 . .
O1 C19 H19B 108.9 . .
C20 C19 H19B 108.9 . .
H19A C19 H19B 107.7 . .
C19 C20 H20A 109.5 . .
C19 C20 H20B 109.5 . .
H20A C20 H20B 109.5 . .
C19 C20 H20C 109.5 . .
H20A C20 H20C 109.5 . .
H20B C20 H20C 109.5 . .
O1 C21 C22 113.1(2) . .
O1 C21 H21A 108.9 . .
C22 C21 H21A 108.9 . .
O1 C21 H21B 108.9 . .
C22 C21 H21B 108.9 . .
H21A C21 H21B 107.8 . .
C21 C22 H22A 109.5 . .
C21 C22 H22B 109.5 . .
H22A C22 H22B 109.5 . .
C21 C22 H22C 109.5 . .
H22A C22 H22C 109.5 . .
H22B C22 H22C 109.5 . .
C24 C23 H23A 109.5 . .
C24 C23 H23B 109.5 . .
H23A C23 H23B 109.5 . .
C24 C23 H23C 109.5 . .
H23A C23 H23C 109.5 . .
H23B C23 H23C 109.5 . .
O2 C24 C23 111.1(2) . .
O2 C24 H24A 109.4 . .
C23 C24 H24A 109.4 . .
O2 C24 H24B 109.4 . .
C23 C24 H24B 109.4 . .
H24A C24 H24B 108.0 . .
O2 C25 C26 110.4(2) . .
O2 C25 H25A 109.6 . .
C26 C25 H25A 109.6 . .
O2 C25 H25B 109.6 . .
C26 C25 H25B 109.6 . .
H25A C25 H25B 108.1 . .
C25 C26 H26A 109.5 . .
C25 C26 H26B 109.5 . .
H26A C26 H26B 109.5 . .
C25 C26 H26C 109.5 . .
H26A C26 H26C 109.5 . .
H26B C26 H26C 109.5 . .
O3 C27 C28 113.3(2) . .
O3 C27 H27A 108.9 . .
C28 C27 H27A 108.9 . .
O3 C27 H27B 108.9 . .
C28 C27 H27B 108.9 . .
H27A C27 H27B 107.7 . .
C27 C28 H28A 109.5 . .
C27 C28 H28B 109.5 . .
H28A C28 H28B 109.5 . .
C27 C28 H28C 109.5 . .
H28A C28 H28C 109.5 . .
H28B C28 H28C 109.5 . .
O3 C29 C30 108.7(2) . .
O3 C29 H29A 110.0 . .
C30 C29 H29A 110.0 . .
O3 C29 H29B 110.0 . .
C30 C29 H29B 110.0 . .
H29A C29 H29B 108.3 . .
C29 C30 H30A 109.5 . .
C29 C30 H30B 109.5 . .
H30A C30 H30B 109.5 . .
C29 C30 H30C 109.5 . .
H30A C30 H30C 109.5 . .
H30B C30 H30C 109.5 . .

loop_
_geom_bond_atom_site_label_1
_geom_bond_atom_site_label_2
_geom_bond_distance
_geom_bond_site_symmetry_2
Li1 O1 1.953(4) .
Li1 O2 1.978(4) .
Li1 N1 2.024(4) .
Li1 P1 2.549(4) .
Li2 O3 1.957(4) .
Li2 N2 2.017(4) 2_656
Li2 C7 2.279(5) .
Li2 C1 2.343(5) .
Li2 P1 2.773(4) .
Li2 H7 2.33(2) .
P1 C7 1.779(2) .
P1 C1 1.782(2) .
P1 C13 1.842(2) .
N1 C6 1.345(3) .
N1 C2 1.383(3) .
N2 C12 1.356(3) .
N2 C8 1.378(3) .
N2 Li2 2.017(4) 2_656
O1 C19 1.433(3) .
O1 C21 1.444(3) .
O2 C25 1.437(3) .
O2 C24 1.444(3) .
O3 C29 1.431(3) .
O3 C27 1.441(3) .
C1 C2 1.400(3) .
C1 H1 0.951(9) .
C2 C3 1.444(3) .
C3 C4 1.360(3) .
C3 H3 0.9500 .
C4 C5 1.399(4) .
C4 H4 0.9500 .
C5 C6 1.376(3) .
C5 H5 0.9500 .
C6 H6 0.9500 .
C7 C8 1.410(3) .
C7 H7 0.950(9) .
C8 C9 1.433(3) .
C9 C10 1.362(3) .
C9 H9 0.9500 .
C10 C11 1.399(3) .
C10 H10 0.9500 .
C11 C12 1.363(3) .
C11 H11 0.9500 .
C12 H12 0.9500 .
C13 C18 1.390(3) .
C13 C14 1.405(3) .
C14 C15 1.383(4) .
C14 H14 0.9500 .
C15 C16 1.380(4) .
C15 H15 0.9500 .
C16 C17 1.389(4) .
C16 H16 0.9500 .
C17 C18 1.378(4) .
C17 H17 0.9500 .
C18 H18 0.9500 .
C19 C20 1.504(4) .
C19 H19A 0.9900 .
C19 H19B 0.9900 .
C20 H20A 0.9800 .
C20 H20B 0.9800 .
C20 H20C 0.9800 .
C21 C22 1.494(4) .
C21 H21A 0.9900 .
C21 H21B 0.9900 .
C22 H22A 0.9800 .
C22 H22B 0.9800 .
C22 H22C 0.9800 .
C23 C24 1.505(4) .
C23 H23A 0.9800 .
C23 H23B 0.9800 .
C23 H23C 0.9800 .
C24 H24A 0.9900 .
C24 H24B 0.9900 .
C25 C26 1.498(4) .
C25 H25A 0.9900 .
C25 H25B 0.9900 .
C26 H26A 0.9800 .
C26 H26B 0.9800 .
C26 H26C 0.9800 .
C27 C28 1.493(4) .
C27 H27A 0.9900 .
C27 H27B 0.9900 .
C28 H28A 0.9800 .
C28 H28B 0.9800 .
C28 H28C 0.9800 .
C29 C30 1.502(3) .
C29 H29A 0.9900 .
C29 H29B 0.9900 .
C30 H30A 0.9800 .
C30 H30B 0.9800 .
C30 H30C 0.9800 .

loop_
_geom_torsion_atom_site_label_1
_geom_torsion_atom_site_label_2
_geom_torsion_atom_site_label_3
_geom_torsion_atom_site_label_4
_geom_torsion
_geom_torsion_site_symmetry_1
O1 Li1 P1 C7 9.9(3) .
O2 Li1 P1 C7 -127.03(16) .
N1 Li1 P1 C7 115.17(15) .
O1 Li1 P1 C1 -104.9(2) .
O2 Li1 P1 C1 118.16(17) .
N1 Li1 P1 C1 0.36(14) .
O1 Li1 P1 C13 149.3(2) .
O2 Li1 P1 C13 12.3(2) .
N1 Li1 P1 C13 -105.47(14) .
O1 Li1 P1 Li2 -48.7(3) .
O2 Li1 P1 Li2 174.30(15) .
N1 Li1 P1 Li2 56.50(16) .
O3 Li2 P1 C7 -119.8(2) .
N2 Li2 P1 C7 80.8(2) 2_656
C1 Li2 P1 C7 149.15(17) .
O3 Li2 P1 C1 91.0(2) .
N2 Li2 P1 C1 -68.3(2) 2_656
C7 Li2 P1 C1 -149.15(17) .
O3 Li2 P1 C13 164.99(15) .
N2 Li2 P1 C13 5.6(3) 2_656
C7 Li2 P1 C13 -75.18(18) .
C1 Li2 P1 C13 73.96(18) .
O3 Li2 P1 Li1 9.7(2) .
N2 Li2 P1 Li1 -149.6(2) 2_656
C7 Li2 P1 Li1 129.55(13) .
C1 Li2 P1 Li1 -81.30(14) .
O1 Li1 N1 C6 -47.7(3) .
O2 Li1 N1 C6 71.2(3) .
P1 Li1 N1 C6 -179.38(18) .
O1 Li1 N1 C2 133.1(2) .
O2 Li1 N1 C2 -108.0(2) .
P1 Li1 N1 C2 1.4(2) .
O2 Li1 O1 C19 -160.14(18) .
N1 Li1 O1 C19 -33.6(3) .
P1 Li1 O1 C19 61.8(3) .
O2 Li1 O1 C21 30.9(3) .
N1 Li1 O1 C21 157.43(19) .
P1 Li1 O1 C21 -107.2(3) .
O1 Li1 O2 C25 -111.5(3) .
N1 Li1 O2 C25 130.0(2) .
P1 Li1 O2 C25 36.4(3) .
O1 Li1 O2 C24 89.8(2) .
N1 Li1 O2 C24 -28.7(3) .
P1 Li1 O2 C24 -122.26(19) .
N2 Li2 O3 C29 -101.0(2) 2_656
C7 Li2 O3 C29 49.1(4) .
C1 Li2 O3 C29 137.9(2) .
P1 Li2 O3 C29 94.8(2) .
N2 Li2 O3 C27 43.0(3) 2_656
C7 Li2 O3 C27 -167.0(2) .
C1 Li2 O3 C27 -78.1(2) .
P1 Li2 O3 C27 -121.3(2) .
C7 P1 C1 C2 -137.88(19) .
C13 P1 C1 C2 110.9(2) .
Li1 P1 C1 C2 -2.2(2) .
Li2 P1 C1 C2 -111.9(2) .
C7 P1 C1 Li2 -25.94(14) .
C13 P1 C1 Li2 -137.18(13) .
Li1 P1 C1 Li2 109.73(14) .
O3 Li2 C1 C2 14.8(3) .
N2 Li2 C1 C2 -104.7(2) 2_656
C7 Li2 C1 C2 141.81(18) .
P1 Li2 C1 C2 122.1(2) .
O3 Li2 C1 P1 -107.28(18) .
N2 Li2 C1 P1 133.29(18) 2_656
C7 Li2 C1 P1 19.75(11) .
C6 N1 C2 C1 177.4(2) .
Li1 N1 C2 C1 -3.4(3) .
C6 N1 C2 C3 -1.9(3) .
Li1 N1 C2 C3 177.3(2) .
P1 C1 C2 N1 3.9(3) .
Li2 C1 C2 N1 -92.2(2) .
P1 C1 C2 C3 -176.85(17) .
Li2 C1 C2 C3 87.0(2) .
N1 C2 C3 C4 1.7(3) .
C1 C2 C3 C4 -177.6(2) .
C2 C3 C4 C5 -0.1(4) .
C3 C4 C5 C6 -1.2(4) .
C2 N1 C6 C5 0.6(4) .
Li1 N1 C6 C5 -178.6(2) .
C4 C5 C6 N1 1.0(4) .
C1 P1 C7 C8 149.02(19) .
C13 P1 C7 C8 -101.3(2) .
Li1 P1 C7 C8 39.7(3) .
Li2 P1 C7 C8 122.4(2) .
C1 P1 C7 Li2 26.62(15) .
C13 P1 C7 Li2 136.32(13) .
Li1 P1 C7 Li2 -82.66(18) .
O3 Li2 C7 C8 -39.5(3) .
N2 Li2 C7 C8 108.4(2) 2_656
C1 Li2 C7 C8 -145.42(19) .
P1 Li2 C7 C8 -125.7(2) .
O3 Li2 C7 P1 86.2(3) .
N2 Li2 C7 P1 -125.9(2) 2_656
C1 Li2 C7 P1 -19.72(11) .
C12 N2 C8 C7 179.5(2) .
Li2 N2 C8 C7 5.4(3) 2_656
C12 N2 C8 C9 1.0(3) .
Li2 N2 C8 C9 -173.1(2) 2_656
P1 C7 C8 N2 176.54(16) .
Li2 C7 C8 N2 -78.6(3) .
P1 C7 C8 C9 -5.0(3) .
Li2 C7 C8 C9 99.8(3) .
N2 C8 C9 C10 -0.8(3) .
C7 C8 C9 C10 -179.3(2) .
C8 C9 C10 C11 0.1(4) .
C9 C10 C11 C12 0.4(4) .
C8 N2 C12 C11 -0.5(4) .
Li2 N2 C12 C11 173.9(2) 2_656
C10 C11 C12 N2 -0.2(4) .
C7 P1 C13 C18 26.9(2) .
C1 P1 C13 C18 138.4(2) .
Li1 P1 C13 C18 -123.1(2) .
Li2 P1 C13 C18 82.3(2) .
C7 P1 C13 C14 -156.08(19) .
C1 P1 C13 C14 -44.6(2) .
Li1 P1 C13 C14 54.0(2) .
Li2 P1 C13 C14 -100.7(2) .
C18 C13 C14 C15 -1.9(4) .
P1 C13 C14 C15 -179.0(2) .
C13 C14 C15 C16 1.0(4) .
C14 C15 C16 C17 0.4(4) .
C15 C16 C17 C18 -0.9(4) .
C16 C17 C18 C13 0.0(4) .
C14 C13 C18 C17 1.4(4) .
P1 C13 C18 C17 178.46(19) .
C21 O1 C19 C20 -69.3(3) .
Li1 O1 C19 C20 120.9(2) .
C19 O1 C21 C22 -68.2(3) .
Li1 O1 C21 C22 101.4(3) .
C25 O2 C24 C23 88.6(3) .
Li1 O2 C24 C23 -108.2(3) .
C24 O2 C25 C26 -164.5(2) .
Li1 O2 C25 C26 36.7(4) .
C29 O3 C27 C28 -75.2(3) .
Li2 O3 C27 C28 136.1(2) .
C27 O3 C29 C30 179.7(2) .
Li2 O3 C29 C30 -36.9(3) .
